data_1509424
loop_
_publ_author_name
'Savelsberg, G.'
'Schaefer, H.'

_publ_section_title
;
 Beitraege zu den Stabilitaetskriterien des Pb F Cl-typs: Darstellung und
 Struktur von K Ag Se
;
_journal_name_full 'Journal of the Less-Common Metals'
_journal_page_first 59
_journal_page_last 69
_journal_paper_doi 10.1016/0022-5088(81)90153-3
_journal_volume 80
_journal_year 1981
_chemical_formula_sum 'Ag K Se'
_space_group_IT_number 129
_symmetry_space_group_name_Hall 'P 4ab 2ab -1ab'
_symmetry_space_group_name_H-M 'P 4/n m m :1'
_cell_angle_alpha 90
_cell_angle_beta 90
_cell_angle_gamma 90
_cell_formula_units_Z 2
_cell_length_a 4.52
_cell_length_b 4.52
_cell_length_c 7.59
_cell_volume 155.067
_citation_journal_id_ASTM JCOMAH
_cod_data_source_file silver1-2_370.cif
_cod_data_source_block Ag1K1Se1
_cod_original_cell_volume 155.0667
_cod_original_sg_symbol_Hall '-P 4a 2a (x-1/4,y+1/4,z)'
_cod_original_formula_sum 'Ag1 K1 Se1'
_cod_database_code 1509424

loop_
_symmetry_equiv_pos_as_xyz
x,y,z
-y+1/2,x+1/2,z
-x,-y,z
y+1/2,-x+1/2,z
x+1/2,-y+1/2,-z
y,x,-z
-x+1/2,y+1/2,-z
-y,-x,-z
-x+1/2,-y+1/2,-z
y,-x,-z
x+1/2,y+1/2,-z
-y,x,-z
-x,y,z
-y+1/2,-x+1/2,z
x,-y,z
y+1/2,x+1/2,z

loop_
_atom_site_label
_atom_site_type_symbol
_atom_site_fract_x
_atom_site_fract_y
_atom_site_fract_z
_atom_site_occupancy
_atom_site_U_iso_or_equiv
Ag1 Ag+1 0 0 0 1 0.0
Se1 Se-2 0 0.5 0.2158 1 0.0
K1 K+1 0 0.5 0.6579 1 0.0
